data_7105984
loop_
_publ_author_name
'Lingling Rong'
'Qiancai Liu'
'Yingbo Shi'
'Jie Tang'

_publ_section_title
;
 Fluoradenes via palladium-catalyzed intramolecular arylation
;
_journal_name_full Chem.Commun.
_journal_page_first 2155
_journal_paper_doi 10.1039/c0cc05004k
_journal_volume 47
_journal_year 2011
_chemical_formula_sum 'C56 H41 N'
_chemical_formula_weight 727.90
_chemical_name_systematic
;
?
;
_space_group_IT_number 14
_symmetry_cell_setting monoclinic
_symmetry_space_group_name_Hall '-P 2ybc'
_symmetry_space_group_name_H-M 'P 1 21/c 1'
_atom_sites_solution_hydrogens geom
_atom_sites_solution_primary direct
_atom_sites_solution_secondary difmap
_audit_creation_method SHELXL-97
_cell_angle_alpha 90.00
_cell_angle_beta 107.3490(10)
_cell_angle_gamma 90.00
_cell_formula_units_Z 4
_cell_length_a 13.3928(5)
_cell_length_b 15.7368(5)
_cell_length_c 19.3999(7)
_cell_measurement_temperature 173(2)
_cell_volume 3902.7(2)
_computing_structure_refinement 'SHELXL-97 (Sheldrick, 1997)'
_computing_structure_solution 'SHELXS-97 (Sheldrick, 1990)'
_diffrn_ambient_temperature 173(2)
_diffrn_measured_fraction_theta_full 0.998
_diffrn_measured_fraction_theta_max 0.998
_diffrn_radiation_monochromator graphite
_diffrn_radiation_source 'fine-focus sealed tube'
_diffrn_radiation_type MoK\a
_diffrn_radiation_wavelength 0.71073
_diffrn_reflns_av_R_equivalents 0.0493
_diffrn_reflns_av_sigmaI/netI 0.0330
_diffrn_reflns_limit_h_max 15
_diffrn_reflns_limit_h_min -15
_diffrn_reflns_limit_k_max 18
_diffrn_reflns_limit_k_min -18
_diffrn_reflns_limit_l_max 23
_diffrn_reflns_limit_l_min -23
_diffrn_reflns_number 44922
_diffrn_reflns_theta_full 25.01
_diffrn_reflns_theta_max 25.01
_diffrn_reflns_theta_min 1.59
_exptl_absorpt_coefficient_mu 0.071
_exptl_absorpt_correction_T_max 0.9846
_exptl_absorpt_correction_T_min 0.9669
_exptl_absorpt_correction_type multi-scan
_exptl_crystal_colour colorless
_exptl_crystal_density_diffrn 1.239
_exptl_crystal_density_method 'not measured'
_exptl_crystal_description block
_exptl_crystal_F_000 1536
_exptl_crystal_size_max 0.48
_exptl_crystal_size_mid 0.36
_exptl_crystal_size_min 0.22
_refine_diff_density_max 0.597
_refine_diff_density_min -0.343
_refine_diff_density_rms 0.047
_refine_ls_extinction_method none
_refine_ls_goodness_of_fit_ref 1.029
_refine_ls_hydrogen_treatment constr
_refine_ls_matrix_type full
_refine_ls_number_parameters 514
_refine_ls_number_reflns 6868
_refine_ls_number_restraints 0
_refine_ls_restrained_S_all 1.029
_refine_ls_R_factor_all 0.0855
_refine_ls_R_factor_gt 0.0594
_refine_ls_shift/su_max 0.000
_refine_ls_shift/su_mean 0.000
_refine_ls_structure_factor_coef Fsqd
_refine_ls_weighting_details 'calc w=1/[\s^2^(Fo^2^)+(0.0813P)^2^+2.9465P] where P=(Fo^2^+2Fc^2^)/3'
_refine_ls_weighting_scheme calc
_refine_ls_wR_factor_gt 0.1526
_refine_ls_wR_factor_ref 0.1749
_reflns_number_gt 4957
_reflns_number_total 6868
_reflns_threshold_expression >2sigma(I)
_cod_data_source_file C0CC05004K.TXT
_cod_data_source_block z3
_cod_depositor_comments
;
The following automatic conversions were performed:

'_symmetry_cell_setting' value 'Monoclinic' changed to 'monoclinic'
according to the built-in table from CIF Core dictionary named
'cif_core.dic' version 2.4.1 from 2010-06-29.

Automatic conversion script
Id: cif_fix_values 1646 2011-03-28 12:23:43Z adriana 
;
_cod_original_sg_symbol_H-M P2(1)/c
_cod_database_code 7105984

loop_
_symmetry_equiv_pos_as_xyz
'x, y, z'
'-x, y+1/2, -z+1/2'
'-x, -y, -z'
'x, -y-1/2, z-1/2'

loop_
_atom_site_label
_atom_site_type_symbol
_atom_site_fract_x
_atom_site_fract_y
_atom_site_fract_z
_atom_site_U_iso_or_equiv
_atom_site_adp_type
_atom_site_occupancy
_atom_site_symmetry_multiplicity
_atom_site_calc_flag
_atom_site_refinement_flags
_atom_site_disorder_assembly
_atom_site_disorder_group
N1 N 0.45058(15) 0.11493(12) 0.45575(10) 0.0327(5) Uani 1 1 d . . .
C1 C 0.8669(2) 0.1056(2) 0.72515(14) 0.0460(7) Uani 1 1 d . . .
C2 C 0.8428(2) 0.1616(3) 0.77257(15) 0.0645(9) Uani 1 1 d . . .
H2A H 0.8294 0.2197 0.7597 0.077 Uiso 1 1 calc R . .
C3 C 0.8383(3) 0.1328(4) 0.83857(18) 0.0859(14) Uani 1 1 d . . .
H3A H 0.8237 0.1716 0.8718 0.103 Uiso 1 1 calc R . .
C4 C 0.8548(3) 0.0490(4) 0.85680(19) 0.0949(16) Uani 1 1 d . . .
H4A H 0.8480 0.0301 0.9017 0.114 Uiso 1 1 calc R . .
C5 C 0.8811(3) -0.0091(3) 0.81160(19) 0.0817(12) Uani 1 1 d . . .
H5A H 0.8930 -0.0671 0.8251 0.098 Uiso 1 1 calc R . .
C6 C 0.8896(2) 0.0199(2) 0.74556(15) 0.0560(8) Uani 1 1 d . . .
C7 C 0.9313(2) -0.02177(19) 0.69124(16) 0.0561(8) Uani 1 1 d . . .
C8 C 0.9243(2) 0.03822(17) 0.63875(14) 0.0438(6) Uani 1 1 d . . .
C9 C 0.86612(19) 0.11708(16) 0.64605(13) 0.0371(6) Uani 1 1 d . . .
C10 C 0.9240(2) 0.18185(18) 0.61303(14) 0.0449(7) Uani 1 1 d . . .
C11 C 0.9867(2) 0.1372(2) 0.57721(14) 0.0518(8) Uani 1 1 d . . .
C12 C 0.9907(2) 0.0469(2) 0.59760(15) 0.0521(8) Uani 1 1 d . . .
C13 C 1.0570(3) -0.0237(3) 0.59788(19) 0.0750(11) Uani 1 1 d . . .
H13A H 1.1032 -0.0242 0.5690 0.090 Uiso 1 1 calc R . .
C14 C 1.0516(3) -0.0918(3) 0.6421(2) 0.0849(13) Uani 1 1 d . . .
H14A H 1.0892 -0.1419 0.6384 0.102 Uiso 1 1 calc R . .
C15 C 0.9957(3) -0.0915(2) 0.6908(2) 0.0789(11) Uani 1 1 d . . .
H15A H 1.0005 -0.1374 0.7234 0.095 Uiso 1 1 calc R . .
C16 C 1.0325(3) 0.1802(3) 0.53225(17) 0.0725(11) Uani 1 1 d . . .
H16A H 1.0751 0.1508 0.5087 0.087 Uiso 1 1 calc R . .
C17 C 1.0159(3) 0.2651(3) 0.5222(2) 0.0836(13) Uani 1 1 d . . .
H17A H 1.0455 0.2942 0.4901 0.100 Uiso 1 1 calc R . .
C18 C 0.9575(3) 0.3101(3) 0.5571(2) 0.0825(12) Uani 1 1 d . . .
H18A H 0.9495 0.3698 0.5504 0.099 Uiso 1 1 calc R . .
C19 C 0.9090(2) 0.2677(2) 0.60317(18) 0.0601(8) Uani 1 1 d . . .
H19A H 0.8671 0.2981 0.6266 0.072 Uiso 1 1 calc R . .
C20 C 0.6035(2) -0.03067(15) 0.21009(13) 0.0369(6) Uani 1 1 d . . .
C21 C 0.6916(2) 0.01978(17) 0.23378(14) 0.0453(7) Uani 1 1 d . . .
H21A H 0.7404 0.0109 0.2801 0.054 Uiso 1 1 calc R . .
C22 C 0.7076(3) 0.08354(19) 0.18888(16) 0.0585(8) Uani 1 1 d . . .
H22A H 0.7688 0.1177 0.2042 0.070 Uiso 1 1 calc R . .
C23 C 0.6365(3) 0.09802(19) 0.12276(16) 0.0605(9) Uani 1 1 d . . .
H23A H 0.6484 0.1429 0.0934 0.073 Uiso 1 1 calc R . .
C24 C 0.5470(3) 0.04816(17) 0.09773(14) 0.0508(7) Uani 1 1 d . . .
H24A H 0.4983 0.0584 0.0517 0.061 Uiso 1 1 calc R . .
C25 C 0.5307(2) -0.01702(16) 0.14179(13) 0.0404(6) Uani 1 1 d . . .
C26 C 0.4487(2) -0.08357(16) 0.12856(13) 0.0394(6) Uani 1 1 d . . .
C27 C 0.47132(19) -0.12988(15) 0.19164(12) 0.0338(5) Uani 1 1 d . . .
C28 C 0.55949(19) -0.09659(14) 0.25187(12) 0.0320(5) Uani 1 1 d . . .
C29 C 0.60769(19) -0.18118(15) 0.28531(12) 0.0335(5) Uani 1 1 d . . .
C30 C 0.5340(2) -0.24757(15) 0.25853(13) 0.0353(6) Uani 1 1 d . . .
C31 C 0.45002(19) -0.21518(15) 0.19578(13) 0.0351(6) Uani 1 1 d . . .
C32 C 0.3806(2) -0.25216(18) 0.13485(14) 0.0432(6) Uani 1 1 d . . .
H32A H 0.3595 -0.3097 0.1354 0.052 Uiso 1 1 calc R . .
C33 C 0.3430(2) -0.20245(19) 0.07306(14) 0.0487(7) Uani 1 1 d . . .
H33A H 0.2910 -0.2256 0.0329 0.058 Uiso 1 1 calc R . .
C34 C 0.3786(2) -0.12006(18) 0.06779(14) 0.0459(7) Uani 1 1 d . . .
H34A H 0.3555 -0.0895 0.0237 0.055 Uiso 1 1 calc R . .
C35 C 0.5539(2) -0.32903(16) 0.28562(15) 0.0454(7) Uani 1 1 d . . .
H35A H 0.5040 -0.3729 0.2686 0.055 Uiso 1 1 calc R . .
C36 C 0.6470(2) -0.34574(18) 0.33762(16) 0.0544(8) Uani 1 1 d . . .
H36A H 0.6610 -0.4015 0.3568 0.065 Uiso 1 1 calc R . .
C37 C 0.7204(2) -0.28248(18) 0.36225(16) 0.0541(8) Uani 1 1 d . . .
H37A H 0.7851 -0.2957 0.3971 0.065 Uiso 1 1 calc R . .
C38 C 0.7011(2) -0.19946(17) 0.33676(14) 0.0418(6) Uani 1 1 d . . .
H38A H 0.7515 -0.1561 0.3546 0.050 Uiso 1 1 calc R . .
C39 C 0.46167(18) 0.06155(14) 0.40176(12) 0.0299(5) Uani 1 1 d . . .
C40 C 0.38764(19) 0.03456(15) 0.33922(12) 0.0344(5) Uani 1 1 d . . .
H40A H 0.3168 0.0522 0.3281 0.041 Uiso 1 1 calc R . .
C41 C 0.41986(19) -0.01860(15) 0.29357(12) 0.0332(5) Uani 1 1 d . . .
H41A H 0.3698 -0.0381 0.2507 0.040 Uiso 1 1 calc R . .
C43 C 0.52406(18) -0.04487(14) 0.30824(12) 0.0299(5) Uani 1 1 d . . .
C44 C 0.59726(18) -0.01852(14) 0.37164(12) 0.0295(5) Uani 1 1 d . . .
H44A H 0.6679 -0.0368 0.3826 0.035 Uiso 1 1 calc R . .
C45 C 0.56701(18) 0.03480(14) 0.41905(12) 0.0288(5) Uani 1 1 d . . .
C46 C 0.62136(18) 0.07456(14) 0.48731(11) 0.0280(5) Uani 1 1 d . . .
C47 C 0.54627(18) 0.12384(14) 0.50709(12) 0.0302(5) Uani 1 1 d . . .
C48 C 0.57350(19) 0.17131(15) 0.57035(12) 0.0334(5) Uani 1 1 d . . .
H48A H 0.5234 0.2055 0.5832 0.040 Uiso 1 1 calc R . .
C49 C 0.6755(2) 0.16717(15) 0.61373(13) 0.0360(6) Uani 1 1 d . . .
H49A H 0.6950 0.1992 0.6572 0.043 Uiso 1 1 calc R . .
C50 C 0.75185(19) 0.11764(15) 0.59656(12) 0.0332(5) Uani 1 1 d . . .
C51 C 0.72334(18) 0.07187(15) 0.53230(12) 0.0312(5) Uani 1 1 d . . .
H51A H 0.7741 0.0386 0.5192 0.037 Uiso 1 1 calc R . .
C52 C 0.3546(2) 0.15744(17) 0.45525(15) 0.0419(6) Uani 1 1 d . . .
H52A H 0.3566 0.1706 0.5055 0.050 Uiso 1 1 calc R . .
H52B H 0.2949 0.1187 0.4347 0.050 Uiso 1 1 calc R . .
C53 C 0.3377(3) 0.2383(2) 0.4120(2) 0.0708(10) Uani 1 1 d . . .
H53A H 0.3320 0.2253 0.3611 0.085 Uiso 1 1 calc R . .
H53B H 0.3984 0.2765 0.4312 0.085 Uiso 1 1 calc R . .
C54 C 0.2384(3) 0.2825(3) 0.4159(2) 0.0889(13) Uani 1 1 d . . .
H54A H 0.1778 0.2444 0.3959 0.107 Uiso 1 1 calc R . .
H54B H 0.2437 0.2941 0.4670 0.107 Uiso 1 1 calc R . .
C55 C 0.2208(4) 0.3654(3) 0.3739(3) 0.1169(18) Uani 1 1 d . . .
H55A H 0.2849 0.4004 0.3906 0.140 Uiso 1 1 calc R . .
H55B H 0.2093 0.3526 0.3221 0.140 Uiso 1 1 calc R . .
C56 C 0.1327(4) 0.4148(3) 0.3810(3) 0.0978(14) Uani 1 1 d . . .
H56A H 0.0709 0.3770 0.3710 0.117 Uiso 1 1 calc R . .
H56B H 0.1167 0.4596 0.3435 0.117 Uiso 1 1 calc R . .
C57 C 0.1476(4) 0.4564(3) 0.4533(3) 0.1044(15) Uani 1 1 d . . .
H57A H 0.0837 0.4871 0.4529 0.157 Uiso 1 1 calc R . .
H57B H 0.2063 0.4964 0.4630 0.157 Uiso 1 1 calc R . .
H57C H 0.1624 0.4128 0.4911 0.157 Uiso 1 1 calc R . .

loop_
_atom_site_aniso_label
_atom_site_aniso_U_11
_atom_site_aniso_U_22
_atom_site_aniso_U_33
_atom_site_aniso_U_23
_atom_site_aniso_U_13
_atom_site_aniso_U_12
N1 0.0298(11) 0.0345(11) 0.0329(10) -0.0032(8) 0.0082(9) 0.0013(9)
C1 0.0310(14) 0.0716(19) 0.0307(13) -0.0032(13) 0.0020(11) -0.0048(13)
C2 0.0396(17) 0.116(3) 0.0340(15) -0.0169(16) 0.0052(13) 0.0066(17)
C3 0.049(2) 0.170(5) 0.0358(18) -0.005(2) 0.0072(15) 0.013(3)
C4 0.050(2) 0.197(6) 0.0341(18) 0.014(3) 0.0068(16) -0.017(3)
C5 0.056(2) 0.120(3) 0.052(2) 0.031(2) -0.0085(17) -0.016(2)
C6 0.0408(17) 0.078(2) 0.0385(15) 0.0073(15) -0.0039(13) -0.0110(15)
C7 0.0485(18) 0.0501(17) 0.0505(17) 0.0017(14) -0.0146(14) 0.0000(14)
C8 0.0386(15) 0.0500(16) 0.0347(13) -0.0108(12) -0.0012(12) 0.0021(12)
C9 0.0341(14) 0.0450(14) 0.0299(12) -0.0068(11) 0.0059(11) -0.0014(11)
C10 0.0383(15) 0.0549(17) 0.0357(14) -0.0051(12) 0.0022(12) -0.0093(12)
C11 0.0333(15) 0.085(2) 0.0335(14) -0.0060(14) 0.0048(12) -0.0107(14)
C12 0.0383(16) 0.073(2) 0.0382(15) -0.0148(14) 0.0004(12) 0.0084(14)
C13 0.055(2) 0.106(3) 0.0532(19) -0.030(2) -0.0010(16) 0.023(2)
C14 0.084(3) 0.078(3) 0.066(2) -0.018(2) -0.019(2) 0.037(2)
C15 0.082(3) 0.062(2) 0.066(2) -0.0010(18) -0.018(2) 0.0108(19)
C16 0.051(2) 0.117(3) 0.0467(18) 0.0007(19) 0.0097(15) -0.023(2)
C17 0.058(2) 0.120(4) 0.065(2) 0.019(2) 0.0065(19) -0.036(2)
C18 0.069(3) 0.068(2) 0.088(3) 0.019(2) -0.010(2) -0.030(2)
C19 0.0484(18) 0.0567(19) 0.0631(19) -0.0008(15) -0.0020(15) -0.0142(15)
C20 0.0510(16) 0.0327(13) 0.0317(13) -0.0048(10) 0.0196(12) 0.0002(11)
C21 0.0589(18) 0.0433(15) 0.0374(14) -0.0067(12) 0.0201(13) -0.0116(13)
C22 0.086(2) 0.0506(17) 0.0473(17) -0.0087(14) 0.0324(17) -0.0212(16)
C23 0.103(3) 0.0400(16) 0.0479(17) -0.0020(13) 0.0376(18) -0.0145(17)
C24 0.083(2) 0.0421(15) 0.0320(14) 0.0028(11) 0.0233(14) 0.0073(15)
C25 0.0568(17) 0.0349(13) 0.0325(13) -0.0032(11) 0.0179(12) 0.0041(12)
C26 0.0488(16) 0.0410(14) 0.0284(12) -0.0026(10) 0.0115(11) 0.0109(12)
C27 0.0364(14) 0.0339(13) 0.0297(12) -0.0053(10) 0.0079(10) 0.0026(10)
C28 0.0360(14) 0.0321(12) 0.0274(12) -0.0029(9) 0.0087(10) -0.0012(10)
C29 0.0388(14) 0.0319(12) 0.0299(12) -0.0034(10) 0.0104(11) 0.0012(10)
C30 0.0395(14) 0.0331(13) 0.0340(13) -0.0043(10) 0.0119(11) -0.0003(11)
C31 0.0363(14) 0.0354(13) 0.0330(12) -0.0066(10) 0.0093(11) 0.0001(11)
C32 0.0407(15) 0.0435(15) 0.0437(15) -0.0150(12) 0.0100(12) -0.0025(12)
C33 0.0404(16) 0.0647(19) 0.0356(14) -0.0181(13) 0.0029(12) 0.0017(14)
C34 0.0499(17) 0.0569(17) 0.0278(13) -0.0050(12) 0.0069(12) 0.0110(14)
C35 0.0541(18) 0.0332(14) 0.0466(15) -0.0036(11) 0.0112(14) -0.0035(12)
C36 0.064(2) 0.0339(14) 0.0572(18) 0.0042(13) 0.0062(15) 0.0099(14)
C37 0.0489(18) 0.0486(17) 0.0528(17) 0.0010(14) -0.0030(14) 0.0129(14)
C38 0.0381(15) 0.0410(14) 0.0412(14) -0.0065(11) 0.0043(12) -0.0002(12)
C39 0.0328(13) 0.0292(12) 0.0284(11) 0.0013(9) 0.0102(10) -0.0003(10)
C40 0.0312(13) 0.0351(13) 0.0357(13) 0.0017(10) 0.0081(11) 0.0011(10)
C41 0.0361(14) 0.0323(12) 0.0276(11) -0.0001(10) 0.0040(10) -0.0041(10)
C43 0.0366(14) 0.0261(11) 0.0267(11) 0.0011(9) 0.0088(10) -0.0016(10)
C44 0.0289(13) 0.0307(12) 0.0282(11) 0.0029(9) 0.0075(10) -0.0003(10)
C45 0.0318(13) 0.0290(12) 0.0259(11) 0.0036(9) 0.0090(10) -0.0020(10)
C46 0.0322(13) 0.0277(11) 0.0247(11) 0.0006(9) 0.0093(10) -0.0022(10)
C47 0.0329(13) 0.0304(12) 0.0277(11) 0.0019(9) 0.0098(10) -0.0014(10)
C48 0.0373(15) 0.0313(12) 0.0334(13) -0.0034(10) 0.0131(11) 0.0018(10)
C49 0.0440(16) 0.0346(13) 0.0292(12) -0.0058(10) 0.0108(11) -0.0036(11)
C50 0.0358(14) 0.0352(13) 0.0274(12) -0.0021(10) 0.0078(10) -0.0037(11)
C51 0.0338(14) 0.0338(12) 0.0277(11) -0.0005(10) 0.0117(10) -0.0003(10)
C52 0.0355(15) 0.0434(15) 0.0473(15) -0.0075(12) 0.0131(12) 0.0055(12)
C53 0.063(2) 0.0552(19) 0.093(3) 0.0104(18) 0.0219(19) 0.0161(17)
C54 0.089(3) 0.086(3) 0.099(3) 0.022(2) 0.039(2) 0.036(2)
C55 0.097(4) 0.113(4) 0.152(5) 0.047(3) 0.054(3) 0.029(3)
C56 0.086(3) 0.073(3) 0.134(4) 0.014(3) 0.032(3) 0.013(2)
C57 0.109(4) 0.070(3) 0.124(4) -0.018(3) 0.019(3) -0.007(2)

loop_
_atom_type_symbol
_atom_type_description
_atom_type_scat_dispersion_real
_atom_type_scat_dispersion_imag
_atom_type_scat_source
C C 0.0033 0.0016 'International Tables Vol C Tables 4.2.6.8 and 6.1.1.4'
H H 0.0000 0.0000 'International Tables Vol C Tables 4.2.6.8 and 6.1.1.4'
N N 0.0061 0.0033 'International Tables Vol C Tables 4.2.6.8 and 6.1.1.4'

loop_
_geom_angle_atom_site_label_1
_geom_angle_atom_site_label_2
_geom_angle_atom_site_label_3
_geom_angle
_geom_angle_site_symmetry_1
_geom_angle_site_symmetry_3
_geom_angle_publ_flag
C47 N1 C39 108.82(18) . . ?
C47 N1 C52 126.3(2) . . ?
C39 N1 C52 124.8(2) . . ?
C2 C1 C6 119.8(3) . . ?
C2 C1 C9 130.9(3) . . ?
C6 C1 C9 109.2(2) . . ?
C3 C2 C1 119.6(4) . . ?
C3 C2 H2A 120.2 . . ?
C1 C2 H2A 120.2 . . ?
C4 C3 C2 120.7(4) . . ?
C4 C3 H3A 119.7 . . ?
C2 C3 H3A 119.7 . . ?
C3 C4 C5 121.7(4) . . ?
C3 C4 H4A 119.1 . . ?
C5 C4 H4A 119.1 . . ?
C4 C5 C6 118.1(4) . . ?
C4 C5 H5A 120.9 . . ?
C6 C5 H5A 120.9 . . ?
C5 C6 C1 120.0(3) . . ?
C5 C6 C7 131.1(3) . . ?
C1 C6 C7 108.5(2) . . ?
C8 C7 C15 116.2(3) . . ?
C8 C7 C6 105.4(3) . . ?
C15 C7 C6 135.6(3) . . ?
C12 C8 C7 126.1(3) . . ?
C12 C8 C9 114.9(3) . . ?
C7 C8 C9 115.1(2) . . ?
C8 C9 C10 99.8(2) . . ?
C8 C9 C1 98.5(2) . . ?
C10 C9 C1 129.8(2) . . ?
C8 C9 C50 113.2(2) . . ?
C10 C9 C50 105.5(2) . . ?
C1 C9 C50 109.3(2) . . ?
C19 C10 C11 120.1(3) . . ?
C19 C10 C9 130.0(3) . . ?
C11 C10 C9 108.7(2) . . ?
C16 C11 C10 120.2(3) . . ?
C16 C11 C12 130.9(3) . . ?
C10 C11 C12 109.0(2) . . ?
C8 C12 C13 115.8(3) . . ?
C8 C12 C11 105.9(2) . . ?
C13 C12 C11 136.8(3) . . ?
C14 C13 C12 117.3(3) . . ?
C14 C13 H13A 121.4 . . ?
C12 C13 H13A 121.4 . . ?
C15 C14 C13 124.3(3) . . ?
C15 C14 H14A 117.9 . . ?
C13 C14 H14A 117.9 . . ?
C14 C15 C7 118.2(4) . . ?
C14 C15 H15A 120.9 . . ?
C7 C15 H15A 120.9 . . ?
C17 C16 C11 119.2(4) . . ?
C17 C16 H16A 120.4 . . ?
C11 C16 H16A 120.4 . . ?
C16 C17 C18 121.9(4) . . ?
C16 C17 H17A 119.1 . . ?
C18 C17 H17A 119.1 . . ?
C17 C18 C19 120.2(4) . . ?
C17 C18 H18A 119.9 . . ?
C19 C18 H18A 119.9 . . ?
C10 C19 C18 118.4(4) . . ?
C10 C19 H19A 120.8 . . ?
C18 C19 H19A 120.8 . . ?
C21 C20 C25 120.5(2) . . ?
C21 C20 C28 129.5(2) . . ?
C25 C20 C28 109.4(2) . . ?
C20 C21 C22 118.9(3) . . ?
C20 C21 H21A 120.5 . . ?
C22 C21 H21A 120.5 . . ?
C23 C22 C21 120.9(3) . . ?
C23 C22 H22A 119.5 . . ?
C21 C22 H22A 119.5 . . ?
C22 C23 C24 121.2(3) . . ?
C22 C23 H23A 119.4 . . ?
C24 C23 H23A 119.4 . . ?
C23 C24 C25 118.5(3) . . ?
C23 C24 H24A 120.8 . . ?
C25 C24 H24A 120.8 . . ?
C24 C25 C20 119.9(3) . . ?
C24 C25 C26 131.1(2) . . ?
C20 C25 C26 108.9(2) . . ?
C27 C26 C34 116.6(2) . . ?
C27 C26 C25 105.3(2) . . ?
C34 C26 C25 135.6(2) . . ?
C26 C27 C31 124.9(2) . . ?
C26 C27 C28 115.1(2) . . ?
C31 C27 C28 115.2(2) . . ?
C27 C28 C29 99.32(18) . . ?
C27 C28 C20 99.37(18) . . ?
C29 C28 C20 128.9(2) . . ?
C27 C28 C43 113.7(2) . . ?
C29 C28 C43 109.66(18) . . ?
C20 C28 C43 105.31(18) . . ?
C38 C29 C30 119.4(2) . . ?
C38 C29 C28 131.5(2) . . ?
C30 C29 C28 108.9(2) . . ?
C35 C30 C29 120.5(2) . . ?
C35 C30 C31 130.2(2) . . ?
C29 C30 C31 108.7(2) . . ?
C27 C31 C32 117.0(2) . . ?
C27 C31 C30 105.3(2) . . ?
C32 C31 C30 134.8(2) . . ?
C33 C32 C31 118.2(3) . . ?
C33 C32 H32A 120.9 . . ?
C31 C32 H32A 120.9 . . ?
C32 C33 C34 122.7(2) . . ?
C32 C33 H33A 118.6 . . ?
C34 C33 H33A 118.6 . . ?
C26 C34 C33 118.7(2) . . ?
C26 C34 H34A 120.7 . . ?
C33 C34 H34A 120.7 . . ?
C36 C35 C30 119.1(3) . . ?
C36 C35 H35A 120.4 . . ?
C30 C35 H35A 120.4 . . ?
C35 C36 C37 120.8(3) . . ?
C35 C36 H36A 119.6 . . ?
C37 C36 H36A 119.6 . . ?
C36 C37 C38 121.1(3) . . ?
C36 C37 H37A 119.5 . . ?
C38 C37 H37A 119.5 . . ?
C29 C38 C37 119.0(2) . . ?
C29 C38 H38A 120.5 . . ?
C37 C38 H38A 120.5 . . ?
N1 C39 C40 129.7(2) . . ?
N1 C39 C45 109.01(19) . . ?
C40 C39 C45 121.3(2) . . ?
C41 C40 C39 118.0(2) . . ?
C41 C40 H40A 121.0 . . ?
C39 C40 H40A 121.0 . . ?
C40 C41 C43 122.2(2) . . ?
C40 C41 H41A 118.9 . . ?
C43 C41 H41A 118.9 . . ?
C44 C43 C41 119.3(2) . . ?
C44 C43 C28 119.9(2) . . ?
C41 C43 C28 120.6(2) . . ?
C43 C44 C45 119.9(2) . . ?
C43 C44 H44A 120.1 . . ?
C45 C44 H44A 120.1 . . ?
C44 C45 C39 119.3(2) . . ?
C44 C45 C46 134.3(2) . . ?
C39 C45 C46 106.38(19) . . ?
C51 C46 C47 119.6(2) . . ?
C51 C46 C45 134.0(2) . . ?
C47 C46 C45 106.3(2) . . ?
N1 C47 C48 129.6(2) . . ?
N1 C47 C46 109.43(19) . . ?
C48 C47 C46 121.0(2) . . ?
C49 C48 C47 117.8(2) . . ?
C49 C48 H48A 121.1 . . ?
C47 C48 H48A 121.1 . . ?
C48 C49 C50 122.8(2) . . ?
C48 C49 H49A 118.6 . . ?
C50 C49 H49A 118.6 . . ?
C51 C50 C49 118.4(2) . . ?
C51 C50 C9 120.7(2) . . ?
C49 C50 C9 120.8(2) . . ?
C46 C51 C50 120.3(2) . . ?
C46 C51 H51A 119.9 . . ?
C50 C51 H51A 119.9 . . ?
N1 C52 C53 112.4(2) . . ?
N1 C52 H52A 109.1 . . ?
C53 C52 H52A 109.1 . . ?
N1 C52 H52B 109.1 . . ?
C53 C52 H52B 109.1 . . ?
H52A C52 H52B 107.9 . . ?
C52 C53 C54 110.3(3) . . ?
C52 C53 H53A 109.6 . . ?
C54 C53 H53A 109.6 . . ?
C52 C53 H53B 109.6 . . ?
C54 C53 H53B 109.6 . . ?
H53A C53 H53B 108.1 . . ?
C55 C54 C53 111.4(3) . . ?
C55 C54 H54A 109.4 . . ?
C53 C54 H54A 109.4 . . ?
C55 C54 H54B 109.4 . . ?
C53 C54 H54B 109.4 . . ?
H54A C54 H54B 108.0 . . ?
C56 C55 C54 114.1(4) . . ?
C56 C55 H55A 108.7 . . ?
C54 C55 H55A 108.7 . . ?
C56 C55 H55B 108.7 . . ?
C54 C55 H55B 108.7 . . ?
H55A C55 H55B 107.6 . . ?
C55 C56 C57 115.8(5) . . ?
C55 C56 H56A 108.3 . . ?
C57 C56 H56A 108.3 . . ?
C55 C56 H56B 108.3 . . ?
C57 C56 H56B 108.3 . . ?
H56A C56 H56B 107.4 . . ?
C56 C57 H57A 109.5 . . ?
C56 C57 H57B 109.5 . . ?
H57A C57 H57B 109.5 . . ?
C56 C57 H57C 109.5 . . ?
H57A C57 H57C 109.5 . . ?
H57B C57 H57C 109.5 . . ?

loop_
_geom_bond_atom_site_label_1
_geom_bond_atom_site_label_2
_geom_bond_distance
_geom_bond_site_symmetry_2
_geom_bond_publ_flag
N1 C47 1.376(3) . ?
N1 C39 1.385(3) . ?
N1 C52 1.447(3) . ?
C1 C2 1.380(4) . ?
C1 C6 1.413(4) . ?
C1 C9 1.542(3) . ?
C2 C3 1.376(5) . ?
C2 H2A 0.9500 . ?
C3 C4 1.367(7) . ?
C3 H3A 0.9500 . ?
C4 C5 1.383(6) . ?
C4 H4A 0.9500 . ?
C5 C6 1.396(4) . ?
C5 H5A 0.9500 . ?
C6 C7 1.485(4) . ?
C7 C8 1.371(4) . ?
C7 C15 1.397(5) . ?
C8 C12 1.368(4) . ?
C8 C9 1.494(4) . ?
C9 C10 1.532(4) . ?
C9 C50 1.545(3) . ?
C10 C19 1.371(4) . ?
C10 C11 1.424(4) . ?
C11 C16 1.384(4) . ?
C11 C12 1.472(4) . ?
C12 C13 1.421(4) . ?
C13 C14 1.389(6) . ?
C13 H13A 0.9500 . ?
C14 C15 1.370(6) . ?
C14 H14A 0.9500 . ?
C15 H15A 0.9500 . ?
C16 C17 1.359(6) . ?
C16 H16A 0.9500 . ?
C17 C18 1.375(6) . ?
C17 H17A 0.9500 . ?
C18 C19 1.418(5) . ?
C18 H18A 0.9500 . ?
C19 H19A 0.9500 . ?
C20 C21 1.382(4) . ?
C20 C25 1.408(4) . ?
C20 C28 1.538(3) . ?
C21 C22 1.387(4) . ?
C21 H21A 0.9500 . ?
C22 C23 1.370(5) . ?
C22 H22A 0.9500 . ?
C23 C24 1.393(4) . ?
C23 H23A 0.9500 . ?
C24 C25 1.394(4) . ?
C24 H24A 0.9500 . ?
C25 C26 1.483(4) . ?
C26 C27 1.378(3) . ?
C26 C34 1.393(4) . ?
C27 C31 1.380(3) . ?
C27 C28 1.487(3) . ?
C28 C29 1.536(3) . ?
C28 C43 1.547(3) . ?
C29 C38 1.378(4) . ?
C29 C30 1.424(3) . ?
C30 C35 1.381(4) . ?
C30 C31 1.480(3) . ?
C31 C32 1.395(3) . ?
C32 C33 1.394(4) . ?
C32 H32A 0.9500 . ?
C33 C34 1.396(4) . ?
C33 H33A 0.9500 . ?
C34 H34A 0.9500 . ?
C35 C36 1.375(4) . ?
C35 H35A 0.9500 . ?
C36 C37 1.380(4) . ?
C36 H36A 0.9500 . ?
C37 C38 1.394(4) . ?
C37 H37A 0.9500 . ?
C38 H38A 0.9500 . ?
C39 C40 1.385(3) . ?
C39 C45 1.413(3) . ?
C40 C41 1.378(3) . ?
C40 H40A 0.9500 . ?
C41 C43 1.401(3) . ?
C41 H41A 0.9500 . ?
C43 C44 1.388(3) . ?
C44 C45 1.391(3) . ?
C44 H44A 0.9500 . ?
C45 C46 1.449(3) . ?
C46 C51 1.385(3) . ?
C46 C47 1.411(3) . ?
C47 C48 1.389(3) . ?
C48 C49 1.376(4) . ?
C48 H48A 0.9500 . ?
C49 C50 1.403(3) . ?
C49 H49A 0.9500 . ?
C50 C51 1.391(3) . ?
C51 H51A 0.9500 . ?
C52 C53 1.503(4) . ?
C52 H52A 0.9900 . ?
C52 H52B 0.9900 . ?
C53 C54 1.522(5) . ?
C53 H53A 0.9900 . ?
C53 H53B 0.9900 . ?
C54 C55 1.520(6) . ?
C54 H54A 0.9900 . ?
C54 H54B 0.9900 . ?
C55 C56 1.454(6) . ?
C55 H55A 0.9900 . ?
C55 H55B 0.9900 . ?
C56 C57 1.505(6) . ?
C56 H56A 0.9900 . ?
C56 H56B 0.9900 . ?
C57 H57A 0.9800 . ?
C57 H57B 0.9800 . ?
C57 H57C 0.9800 . ?

loop_
_geom_torsion_atom_site_label_1
_geom_torsion_atom_site_label_2
_geom_torsion_atom_site_label_3
_geom_torsion_atom_site_label_4
_geom_torsion
_geom_torsion_site_symmetry_1
_geom_torsion_site_symmetry_2
_geom_torsion_site_symmetry_3
_geom_torsion_site_symmetry_4
_geom_torsion_publ_flag
C6 C1 C2 C3 -1.8(4) . . . . ?
C9 C1 C2 C3 172.7(3) . . . . ?
C1 C2 C3 C4 -1.7(5) . . . . ?
C2 C3 C4 C5 3.0(6) . . . . ?
C3 C4 C5 C6 -0.6(5) . . . . ?
C4 C5 C6 C1 -2.9(5) . . . . ?
C4 C5 C6 C7 169.3(3) . . . . ?
C2 C1 C6 C5 4.1(4) . . . . ?
C9 C1 C6 C5 -171.5(3) . . . . ?
C2 C1 C6 C7 -169.7(2) . . . . ?
C9 C1 C6 C7 14.7(3) . . . . ?
C5 C6 C7 C8 -177.3(3) . . . . ?
C1 C6 C7 C8 -4.4(3) . . . . ?
C5 C6 C7 C15 -17.6(6) . . . . ?
C1 C6 C7 C15 155.3(4) . . . . ?
C15 C7 C8 C12 -16.2(4) . . . . ?
C6 C7 C8 C12 148.1(3) . . . . ?
C15 C7 C8 C9 -172.6(3) . . . . ?
C6 C7 C8 C9 -8.3(3) . . . . ?
C12 C8 C9 C10 -10.1(3) . . . . ?
C7 C8 C9 C10 149.1(2) . . . . ?
C12 C8 C9 C1 -143.1(2) . . . . ?
C7 C8 C9 C1 16.0(3) . . . . ?
C12 C8 C9 C50 101.6(3) . . . . ?
C7 C8 C9 C50 -99.3(3) . . . . ?
C2 C1 C9 C8 167.2(3) . . . . ?
C6 C1 C9 C8 -17.9(3) . . . . ?
C2 C1 C9 C10 56.9(4) . . . . ?
C6 C1 C9 C10 -128.2(3) . . . . ?
C2 C1 C9 C50 -74.5(4) . . . . ?
C6 C1 C9 C50 100.4(3) . . . . ?
C8 C9 C10 C19 -180.0(3) . . . . ?
C1 C9 C10 C19 -70.2(4) . . . . ?
C50 C9 C10 C19 62.5(3) . . . . ?
C8 C9 C10 C11 12.8(3) . . . . ?
C1 C9 C10 C11 122.6(3) . . . . ?
C50 C9 C10 C11 -104.8(2) . . . . ?
C19 C10 C11 C16 -0.1(4) . . . . ?
C9 C10 C11 C16 168.6(2) . . . . ?
C19 C10 C11 C12 179.4(2) . . . . ?
C9 C10 C11 C12 -11.8(3) . . . . ?
C7 C8 C12 C13 15.4(4) . . . . ?
C9 C8 C12 C13 171.8(2) . . . . ?
C7 C8 C12 C11 -152.9(3) . . . . ?
C9 C8 C12 C11 3.6(3) . . . . ?
C16 C11 C12 C8 -175.2(3) . . . . ?
C10 C11 C12 C8 5.4(3) . . . . ?
C16 C11 C12 C13 20.3(5) . . . . ?
C10 C11 C12 C13 -159.1(3) . . . . ?
C8 C12 C13 C14 -3.1(4) . . . . ?
C11 C12 C13 C14 160.3(3) . . . . ?
C12 C13 C14 C15 -7.5(5) . . . . ?
C13 C14 C15 C7 6.8(6) . . . . ?
C8 C7 C15 C14 4.4(5) . . . . ?
C6 C7 C15 C14 -153.7(4) . . . . ?
C10 C11 C16 C17 -0.8(5) . . . . ?
C12 C11 C16 C17 179.8(3) . . . . ?
C11 C16 C17 C18 2.0(5) . . . . ?
C16 C17 C18 C19 -2.4(6) . . . . ?
C11 C10 C19 C18 -0.3(4) . . . . ?
C9 C10 C19 C18 -166.3(3) . . . . ?
C17 C18 C19 C10 1.5(5) . . . . ?
C25 C20 C21 C22 -0.6(4) . . . . ?
C28 C20 C21 C22 -170.9(2) . . . . ?
C20 C21 C22 C23 1.5(4) . . . . ?
C21 C22 C23 C24 -1.4(5) . . . . ?
C22 C23 C24 C25 0.4(4) . . . . ?
C23 C24 C25 C20 0.5(4) . . . . ?
C23 C24 C25 C26 -175.1(3) . . . . ?
C21 C20 C25 C24 -0.4(4) . . . . ?
C28 C20 C25 C24 171.6(2) . . . . ?
C21 C20 C25 C26 176.1(2) . . . . ?
C28 C20 C25 C26 -11.9(3) . . . . ?
C24 C25 C26 C27 -179.4(3) . . . . ?
C20 C25 C26 C27 4.7(3) . . . . ?
C24 C25 C26 C34 19.9(5) . . . . ?
C20 C25 C26 C34 -156.0(3) . . . . ?
C34 C26 C27 C31 15.6(4) . . . . ?
C25 C26 C27 C31 -149.4(2) . . . . ?
C34 C26 C27 C28 169.8(2) . . . . ?
C25 C26 C27 C28 4.8(3) . . . . ?
C26 C27 C28 C29 -143.4(2) . . . . ?
C31 C27 C28 C29 13.3(3) . . . . ?
C26 C27 C28 C20 -11.2(3) . . . . ?
C31 C27 C28 C20 145.6(2) . . . . ?
C26 C27 C28 C43 100.2(2) . . . . ?
C31 C27 C28 C43 -103.1(2) . . . . ?
C21 C20 C28 C27 -175.4(3) . . . . ?
C25 C20 C28 C27 13.5(2) . . . . ?
C21 C20 C28 C29 -65.2(4) . . . . ?
C25 C20 C28 C29 123.7(3) . . . . ?
C21 C20 C28 C43 66.8(3) . . . . ?
C25 C20 C28 C43 -104.3(2) . . . . ?
C27 C28 C29 C38 169.0(3) . . . . ?
C20 C28 C29 C38 58.8(4) . . . . ?
C43 C28 C29 C38 -71.7(3) . . . . ?
C27 C28 C29 C30 -15.8(2) . . . . ?
C20 C28 C29 C30 -125.9(2) . . . . ?
C43 C28 C29 C30 103.6(2) . . . . ?
C38 C29 C30 C35 2.4(4) . . . . ?
C28 C29 C30 C35 -173.6(2) . . . . ?
C38 C29 C30 C31 -170.3(2) . . . . ?
C28 C29 C30 C31 13.8(3) . . . . ?
C26 C27 C31 C32 -15.1(4) . . . . ?
C28 C27 C31 C32 -169.3(2) . . . . ?
C26 C27 C31 C30 148.3(2) . . . . ?
C28 C27 C31 C30 -5.8(3) . . . . ?
C35 C30 C31 C27 -177.0(3) . . . . ?
C29 C30 C31 C27 -5.3(3) . . . . ?
C35 C30 C31 C32 -17.9(5) . . . . ?
C29 C30 C31 C32 153.8(3) . . . . ?
C27 C31 C32 C33 4.0(4) . . . . ?
C30 C31 C32 C33 -153.3(3) . . . . ?
C31 C32 C33 C34 5.6(4) . . . . ?
C27 C26 C34 C33 -5.1(4) . . . . ?
C25 C26 C34 C33 154.1(3) . . . . ?
C32 C33 C34 C26 -5.0(4) . . . . ?
C29 C30 C35 C36 -1.5(4) . . . . ?
C31 C30 C35 C36 169.3(3) . . . . ?
C30 C35 C36 C37 -0.6(4) . . . . ?
C35 C36 C37 C38 1.9(5) . . . . ?
C30 C29 C38 C37 -1.1(4) . . . . ?
C28 C29 C38 C37 173.8(3) . . . . ?
C36 C37 C38 C29 -1.0(4) . . . . ?
C47 N1 C39 C40 -179.6(2) . . . . ?
C52 N1 C39 C40 -2.7(4) . . . . ?
C47 N1 C39 C45 0.5(2) . . . . ?
C52 N1 C39 C45 177.4(2) . . . . ?
N1 C39 C40 C41 179.3(2) . . . . ?
C45 C39 C40 C41 -0.8(3) . . . . ?
C39 C40 C41 C43 -0.7(3) . . . . ?
C40 C41 C43 C44 1.7(3) . . . . ?
C40 C41 C43 C28 -173.4(2) . . . . ?
C27 C28 C43 C44 172.4(2) . . . . ?
C29 C28 C43 C44 62.2(3) . . . . ?
C20 C28 C43 C44 -79.9(2) . . . . ?
C27 C28 C43 C41 -12.6(3) . . . . ?
C29 C28 C43 C41 -122.7(2) . . . . ?
C20 C28 C43 C41 95.2(2) . . . . ?
C41 C43 C44 C45 -1.3(3) . . . . ?
C28 C43 C44 C45 173.84(19) . . . . ?
C43 C44 C45 C39 -0.1(3) . . . . ?
C43 C44 C45 C46 -178.8(2) . . . . ?
N1 C39 C45 C44 -178.94(19) . . . . ?
C40 C39 C45 C44 1.1(3) . . . . ?
N1 C39 C45 C46 0.1(2) . . . . ?
C40 C39 C45 C46 -179.8(2) . . . . ?
C44 C45 C46 C51 -2.8(4) . . . . ?
C39 C45 C46 C51 178.4(2) . . . . ?
C44 C45 C46 C47 178.2(2) . . . . ?
C39 C45 C46 C47 -0.6(2) . . . . ?
C39 N1 C47 C48 179.5(2) . . . . ?
C52 N1 C47 C48 2.6(4) . . . . ?
C39 N1 C47 C46 -0.9(2) . . . . ?
C52 N1 C47 C46 -177.8(2) . . . . ?
C51 C46 C47 N1 -178.2(2) . . . . ?
C45 C46 C47 N1 1.0(2) . . . . ?
C51 C46 C47 C48 1.4(3) . . . . ?
C45 C46 C47 C48 -179.4(2) . . . . ?
N1 C47 C48 C49 178.2(2) . . . . ?
C46 C47 C48 C49 -1.4(3) . . . . ?
C47 C48 C49 C50 0.1(4) . . . . ?
C48 C49 C50 C51 1.0(4) . . . . ?
C48 C49 C50 C9 178.3(2) . . . . ?
C8 C9 C50 C51 -27.0(3) . . . . ?
C10 C9 C50 C51 81.1(3) . . . . ?
C1 C9 C50 C51 -135.7(2) . . . . ?
C8 C9 C50 C49 155.8(2) . . . . ?
C10 C9 C50 C49 -96.1(3) . . . . ?
C1 C9 C50 C49 47.1(3) . . . . ?
C47 C46 C51 C50 -0.2(3) . . . . ?
C45 C46 C51 C50 -179.1(2) . . . . ?
C49 C50 C51 C46 -1.0(3) . . . . ?
C9 C50 C51 C46 -178.3(2) . . . . ?
C47 N1 C52 C53 93.4(3) . . . . ?
C39 N1 C52 C53 -82.9(3) . . . . ?
N1 C52 C53 C54 -177.5(3) . . . . ?
C52 C53 C54 C55 178.8(4) . . . . ?
C53 C54 C55 C56 -174.4(5) . . . . ?
C54 C55 C56 C57 71.5(6) . . . . ?
